data_7101874
loop_
_publ_author_name
'Kaufhold, Oliver'
'Stasch, Andreas'
'Edwards, Peter G'
'Hahn, F Ekkehardt'

_publ_section_title
;
 Template controlled synthesis of a coordinated [11]ane-P2C NHC
 macrocycle.
;
_journal_issue 18
_journal_name_full 'Chemical communications (Cambridge, England)'
_journal_page_first 1822
_journal_page_last 1824
_journal_paper_doi 10.1039/b617033a
_journal_year 2007
_chemical_formula_sum 'C48 H50 Cl F4 N2 O6 P2 Re'
_chemical_formula_weight 1110.49
_chemical_name_systematic
;
?
;
_space_group_IT_number 2
_symmetry_cell_setting triclinic
_symmetry_space_group_name_Hall '-P 1'
_symmetry_space_group_name_H-M 'P -1'
_atom_sites_solution_hydrogens geom
_atom_sites_solution_primary direct
_atom_sites_solution_secondary difmap
_audit_creation_method SHELXL-97
_cell_angle_alpha 92.239(5)
_cell_angle_beta 100.058(5)
_cell_angle_gamma 117.123(5)
_cell_formula_units_Z 2
_cell_length_a 11.201(5)
_cell_length_b 11.800(5)
_cell_length_c 20.504(5)
_cell_measurement_temperature 150(2)
_cell_volume 2353.1(16)
_computing_structure_refinement 'SHELXL-97 (Sheldrick, 1997)'
_computing_structure_solution 'SHELXS-97 (Sheldrick, 1990)'
_diffrn_ambient_temperature 150(2)
_diffrn_measured_fraction_theta_full 0.990
_diffrn_measured_fraction_theta_max 0.990
_diffrn_measurement_device_type 'Nonius Kappa CCD'
_diffrn_radiation_monochromator graphite
_diffrn_radiation_source 'fine-focus sealed tube'
_diffrn_radiation_type MoK\a
_diffrn_radiation_wavelength 0.71069
_diffrn_reflns_av_R_equivalents 0.0307
_diffrn_reflns_av_sigmaI/netI 0.0477
_diffrn_reflns_limit_h_max 13
_diffrn_reflns_limit_h_min -13
_diffrn_reflns_limit_k_max 14
_diffrn_reflns_limit_k_min -14
_diffrn_reflns_limit_l_max 25
_diffrn_reflns_limit_l_min -25
_diffrn_reflns_number 16641
_diffrn_reflns_theta_full 26.00
_diffrn_reflns_theta_max 26.00
_diffrn_reflns_theta_min 3.01
_exptl_absorpt_coefficient_mu 2.773
_exptl_absorpt_correction_T_max 0.4901
_exptl_absorpt_correction_T_min 0.3378
_exptl_absorpt_correction_type multi-scan
_exptl_absorpt_process_details 'Sortav (Blessing, 1995)'
_exptl_crystal_colour colourless
_exptl_crystal_density_diffrn 1.567
_exptl_crystal_density_method 'not measured'
_exptl_crystal_description block
_exptl_crystal_F_000 1116
_exptl_crystal_size_max 0.50
_exptl_crystal_size_mid 0.30
_exptl_crystal_size_min 0.30
_refine_diff_density_max 4.133
_refine_diff_density_min -1.231
_refine_diff_density_rms 0.119
_refine_ls_extinction_method none
_refine_ls_goodness_of_fit_ref 1.095
_refine_ls_hydrogen_treatment constr
_refine_ls_matrix_type full
_refine_ls_number_parameters 551
_refine_ls_number_reflns 9177
_refine_ls_number_restraints 18
_refine_ls_restrained_S_all 1.094
_refine_ls_R_factor_all 0.0448
_refine_ls_R_factor_gt 0.0415
_refine_ls_shift/su_max 0.001
_refine_ls_shift/su_mean 0.000
_refine_ls_structure_factor_coef Fsqd
_refine_ls_weighting_details 'calc w=1/[\s^2^(Fo^2^)+(0.0365P)^2^+8.1029P] where P=(Fo^2^+2Fc^2^)/3'
_refine_ls_weighting_scheme calc
_refine_ls_wR_factor_gt 0.0987
_refine_ls_wR_factor_ref 0.1005
_reflns_number_gt 8650
_reflns_number_total 9177
_reflns_threshold_expression >2sigma(I)
_cod_data_source_file b617033a.txt
_cod_data_source_block complex[4]Clx3THF
_cod_depositor_comments
;
The following automatic conversions were performed:
'_exptl_absorpt_correction_type' value 'multi scan' changed to
'multi-scan' according to
'/home/saulius/struct/CIF-dictionaries/cif_core.dic' dictionary named
'cif_core.dic' version 2.4.1 from 2010-06-29.

Automatic conversion script
Id: cif_fix_enum 1527 2010-12-29 10:47:43Z saulius 
;
_cod_original_sg_symbol_H-M P-1
_cod_database_code 7101874

loop_
_symmetry_equiv_pos_as_xyz
'x, y, z'
'-x, -y, -z'

loop_
_atom_site_label
_atom_site_type_symbol
_atom_site_fract_x
_atom_site_fract_y
_atom_site_fract_z
_atom_site_U_iso_or_equiv
_atom_site_adp_type
_atom_site_occupancy
_atom_site_symmetry_multiplicity
_atom_site_calc_flag
_atom_site_refinement_flags
_atom_site_disorder_assembly
_atom_site_disorder_group
Re1 Re 0.538888(18) 0.377193(17) 0.226789(9) 0.02311(7) Uani 1 1 d . . .
Cl1 Cl 0.81939(14) 0.60156(13) 0.09273(7) 0.0401(3) Uani 1 1 d . . .
P1 P 0.32000(12) 0.36061(12) 0.23909(6) 0.0250(3) Uani 1 1 d . . .
P2 P 0.42437(13) 0.15639(11) 0.24798(6) 0.0259(3) Uani 1 1 d . . .
F1 F 0.0903(3) 0.4271(4) 0.25588(16) 0.0468(8) Uani 1 1 d . . .
F2 F 0.4795(3) 0.6226(3) 0.31345(17) 0.0445(8) Uani 1 1 d . . .
F3 F 0.6824(4) 0.2078(4) 0.34083(18) 0.0521(9) Uani 1 1 d . . .
F4 F 0.3591(4) -0.1176(3) 0.28170(18) 0.0553(10) Uani 1 1 d . . .
N1 N 0.3370(4) 0.2210(4) 0.0866(2) 0.0331(10) Uani 1 1 d . . .
H1 H 0.2769 0.1655 0.1070 0.040 Uiso 1 1 calc R . .
N2 N 0.5296(5) 0.3714(4) 0.0734(2) 0.0356(10) Uani 1 1 d . . .
H2 H 0.6119 0.4385 0.0832 0.043 Uiso 1 1 calc R . .
O1 O 0.6574(4) 0.6653(3) 0.2067(2) 0.0454(10) Uani 1 1 d . . .
O2 O 0.6617(4) 0.4764(4) 0.37801(18) 0.0415(9) Uani 1 1 d . . .
O3 O 0.8038(4) 0.3612(4) 0.2150(2) 0.0433(9) Uani 1 1 d . . .
C1 C 0.4599(5) 0.3154(5) 0.1192(2) 0.0274(10) Uani 1 1 d . . .
C2 C 0.3126(6) 0.2195(6) 0.0134(3) 0.0459(14) Uani 1 1 d . . .
H2A H 0.2468 0.2520 -0.0025 0.055 Uiso 1 1 calc R . .
H2B H 0.2787 0.1323 -0.0104 0.055 Uiso 1 1 calc R . .
C3 C 0.4564(7) 0.3107(6) 0.0051(3) 0.0480(15) Uani 1 1 d . . .
H3A H 0.4988 0.2633 -0.0139 0.058 Uiso 1 1 calc R . .
H3B H 0.4551 0.3752 -0.0241 0.058 Uiso 1 1 calc R . .
C4 C 0.6145(5) 0.5587(5) 0.2118(2) 0.0293(10) Uani 1 1 d . . .
C5 C 0.6146(5) 0.4381(5) 0.3220(3) 0.0296(10) Uani 1 1 d . . .
C6 C 0.7079(5) 0.3692(5) 0.2181(2) 0.0313(11) Uani 1 1 d . . .
C7 C 0.2443(5) 0.4432(5) 0.1863(2) 0.0300(10) Uani 1 1 d . . .
C8 C 0.1392(5) 0.4660(5) 0.2000(3) 0.0342(11) Uani 1 1 d . . .
C9 C 0.0805(6) 0.5253(6) 0.1600(3) 0.0431(14) Uani 1 1 d . . .
H9 H 0.0105 0.5409 0.1718 0.052 Uiso 1 1 calc R . .
C10 C 0.1256(7) 0.5620(6) 0.1019(3) 0.0493(15) Uani 1 1 d . . .
H10 H 0.0845 0.6012 0.0727 0.059 Uiso 1 1 calc R . .
C11 C 0.2299(6) 0.5420(6) 0.0861(3) 0.0439(14) Uani 1 1 d . . .
H11 H 0.2610 0.5683 0.0463 0.053 Uiso 1 1 calc R . .
C12 C 0.2895(5) 0.4838(5) 0.1281(3) 0.0336(11) Uani 1 1 d . . .
H12 H 0.3620 0.4714 0.1170 0.040 Uiso 1 1 calc R . .
C13 C 0.3189(5) 0.4122(5) 0.3243(2) 0.0289(10) Uani 1 1 d . . .
C14 C 0.4048(5) 0.5384(5) 0.3519(3) 0.0331(11) Uani 1 1 d . . .
C15 C 0.4190(7) 0.5851(7) 0.4169(3) 0.0498(15) Uani 1 1 d . . .
H15 H 0.4794 0.6728 0.4341 0.060 Uiso 1 1 calc R . .
C16 C 0.3433(8) 0.5013(7) 0.4562(3) 0.0571(18) Uani 1 1 d . . .
H16 H 0.3520 0.5312 0.5014 0.069 Uiso 1 1 calc R . .
C17 C 0.2548(7) 0.3742(7) 0.4310(3) 0.0525(17) Uani 1 1 d . . .
H17 H 0.2026 0.3171 0.4587 0.063 Uiso 1 1 calc R . .
C18 C 0.2422(6) 0.3297(6) 0.3648(3) 0.0375(12) Uani 1 1 d . . .
H18 H 0.1806 0.2424 0.3473 0.045 Uiso 1 1 calc R . .
C19 C 0.1919(5) 0.1896(5) 0.2224(2) 0.0289(10) Uani 1 1 d . . .
C20 C 0.2383(5) 0.0972(5) 0.2228(2) 0.0296(10) Uani 1 1 d . . .
C21 C 0.1445(6) -0.0324(5) 0.2059(3) 0.0383(12) Uani 1 1 d . . .
H21 H 0.1765 -0.0944 0.2062 0.046 Uiso 1 1 calc R . .
C22 C 0.0042(6) -0.0723(6) 0.1885(3) 0.0468(15) Uani 1 1 d . . .
H22 H -0.0595 -0.1608 0.1755 0.056 Uiso 1 1 calc R . .
C23 C -0.0415(6) 0.0182(6) 0.1905(3) 0.0502(16) Uani 1 1 d . . .
H23 H -0.1374 -0.0094 0.1808 0.060 Uiso 1 1 calc R . .
C24 C 0.0493(5) 0.1482(5) 0.2064(3) 0.0397(13) Uani 1 1 d . . .
H24 H 0.0159 0.2091 0.2065 0.048 Uiso 1 1 calc R . .
C25 C 0.4485(6) 0.1390(5) 0.3369(3) 0.0322(11) Uani 1 1 d . . .
C26 C 0.5780(6) 0.1712(5) 0.3738(3) 0.0404(13) Uani 1 1 d . . .
C27 C 0.6063(8) 0.1675(6) 0.4418(3) 0.0527(17) Uani 1 1 d . . .
H27 H 0.6966 0.1898 0.4653 0.063 Uiso 1 1 calc R . .
C28 C 0.4994(9) 0.1305(6) 0.4744(3) 0.0552(18) Uani 1 1 d . . .
H28 H 0.5169 0.1282 0.5212 0.066 Uiso 1 1 calc R . .
C29 C 0.3677(8) 0.0966(6) 0.4406(3) 0.0525(17) Uani 1 1 d . . .
H29 H 0.2950 0.0710 0.4638 0.063 Uiso 1 1 calc R . .
C30 C 0.3427(7) 0.1005(5) 0.3717(3) 0.0411(13) Uani 1 1 d . . .
H30 H 0.2519 0.0765 0.3481 0.049 Uiso 1 1 calc R . .
C31 C 0.4626(5) 0.0361(5) 0.2107(3) 0.0316(11) Uani 1 1 d . . .
C32 C 0.4313(6) -0.0818(5) 0.2324(3) 0.0392(13) Uani 1 1 d . . .
C33 C 0.4672(7) -0.1696(5) 0.2066(3) 0.0442(14) Uani 1 1 d . . .
H33 H 0.4431 -0.2496 0.2231 0.053 Uiso 1 1 calc R . .
C34 C 0.5393(7) -0.1363(6) 0.1562(3) 0.0456(14) Uani 1 1 d . . .
H34 H 0.5664 -0.1938 0.1379 0.055 Uiso 1 1 calc R . .
C35 C 0.5719(6) -0.0214(6) 0.1323(3) 0.0424(13) Uani 1 1 d . . .
H35 H 0.6202 -0.0004 0.0971 0.051 Uiso 1 1 calc R . .
C36 C 0.5346(5) 0.0648(5) 0.1594(3) 0.0340(11) Uani 1 1 d . . .
H36 H 0.5586 0.1445 0.1426 0.041 Uiso 1 1 calc R . .
O4 O 0.8788(6) 0.2455(5) 0.5596(3) 0.0776(16) Uani 1 1 d . . .
C37 C 0.9691(11) 0.3702(11) 0.5508(6) 0.113(4) Uani 1 1 d . . .
H37A H 0.9263 0.3971 0.5123 0.136 Uiso 1 1 calc R . .
H37B H 1.0544 0.3734 0.5417 0.136 Uiso 1 1 calc R . .
C38 C 1.0023(10) 0.4594(10) 0.6138(6) 0.100(3) Uani 1 1 d . . .
H38A H 1.0968 0.5317 0.6219 0.120 Uiso 1 1 calc R . .
H38B H 0.9361 0.4937 0.6125 0.120 Uiso 1 1 calc R . .
C39 C 0.9873(12) 0.3689(10) 0.6645(5) 0.102(3) Uani 1 1 d . . .
H39A H 0.9733 0.4002 0.7066 0.122 Uiso 1 1 calc R . .
H39B H 1.0669 0.3518 0.6743 0.122 Uiso 1 1 calc R . .
C40 C 0.8602(12) 0.2540(10) 0.6265(6) 0.104(3) Uani 1 1 d . . .
H40A H 0.8489 0.1753 0.6462 0.125 Uiso 1 1 calc R . .
H40B H 0.7780 0.2649 0.6274 0.125 Uiso 1 1 calc R . .
O5 O 1.0081(11) 1.0598(11) 0.4078(8) 0.068(4) Uiso 0.457(16) 1 d PD A 1
C41 C 0.8934(13) 1.0867(15) 0.3899(11) 0.062(5) Uiso 0.457(16) 1 d PD A 1
H41A H 0.9126 1.1512 0.3584 0.075 Uiso 0.457(16) 1 calc PR A 1
H41B H 0.8755 1.1199 0.4302 0.075 Uiso 0.457(16) 1 calc PR A 1
C42 C 0.773(2) 0.9610(17) 0.3575(15) 0.107(9) Uiso 0.457(16) 1 d PD A 1
H42A H 0.6882 0.9514 0.3711 0.128 Uiso 0.457(16) 1 calc PR A 1
H42B H 0.7577 0.9553 0.3082 0.128 Uiso 0.457(16) 1 calc PR A 1
C43 C 0.808(2) 0.859(2) 0.3815(15) 0.104(11) Uiso 0.457(16) 1 d PD A 1
H43A H 0.8151 0.8093 0.3438 0.125 Uiso 0.457(16) 1 calc PR A 1
H43B H 0.7384 0.8000 0.4045 0.125 Uiso 0.457(16) 1 calc PR A 1
C44 C 0.945(2) 0.9338(16) 0.4291(14) 0.135(11) Uiso 0.457(16) 1 d PD A 1
H44C H 0.9325 0.9409 0.4755 0.162 Uiso 0.457(16) 1 calc PR A 1
H44D H 1.0024 0.8909 0.4272 0.162 Uiso 0.457(16) 1 calc PR A 1
O5A O 0.9951(11) 1.0440(9) 0.3729(8) 0.078(4) Uiso 0.543(16) 1 d PD A 2
C41A C 0.8737(14) 1.0615(18) 0.3576(12) 0.091(6) Uiso 0.543(16) 1 d PD A 2
H41C H 0.8442 1.0553 0.3086 0.109 Uiso 0.543(16) 1 calc PR A 2
H41D H 0.8949 1.1477 0.3780 0.109 Uiso 0.543(16) 1 calc PR A 2
C42A C 0.7603(15) 0.9601(14) 0.3842(10) 0.078(5) Uiso 0.543(16) 1 d PD A 2
H42C H 0.7433 0.9977 0.4234 0.094 Uiso 0.543(16) 1 calc PR A 2
H42D H 0.6742 0.9180 0.3495 0.094 Uiso 0.543(16) 1 calc PR A 2
C43A C 0.8111(14) 0.8660(16) 0.4038(10) 0.072(6) Uiso 0.543(16) 1 d PD A 2
H43C H 0.7414 0.7771 0.3844 0.086 Uiso 0.543(16) 1 calc PR A 2
H43D H 0.8338 0.8706 0.4531 0.086 Uiso 0.543(16) 1 calc PR A 2
C44A C 0.9373(13) 0.9070(9) 0.3757(8) 0.064(4) Uiso 0.543(16) 1 d PD A 2
H44A H 1.0049 0.8881 0.4045 0.077 Uiso 0.543(16) 1 calc PR A 2
H44B H 0.9132 0.8601 0.3303 0.077 Uiso 0.543(16) 1 calc PR A 2
C48 C 0.2738(9) 0.8386(10) 0.9861(4) 0.1024(15) Uiso 1 1 d D . .
C45 C 0.2360(9) 0.8870(11) 1.0437(5) 0.1024(15) Uiso 1 1 d D B .
C46 C 0.0908(9) 0.8646(10) 1.0238(5) 0.1024(15) Uiso 1 1 d D . .
C47 C 0.0457(13) 0.7666(16) 0.9637(8) 0.1024(15) Uiso 0.586(9) 1 d PD B 1
C47A C 0.0393(16) 0.839(3) 0.9494(5) 0.1024(15) Uiso 0.414(9) 1 d PD B 2
O6 O 0.1484(9) 0.7379(10) 0.9441(6) 0.1024(15) Uiso 0.586(9) 1 d PD B 1
O6A O 0.1659(14) 0.8447(18) 0.9381(7) 0.1024(15) Uiso 0.414(9) 1 d PD B 2

loop_
_atom_site_aniso_label
_atom_site_aniso_U_11
_atom_site_aniso_U_22
_atom_site_aniso_U_33
_atom_site_aniso_U_23
_atom_site_aniso_U_13
_atom_site_aniso_U_12
Re1 0.02103(11) 0.02434(11) 0.02300(11) 0.00287(7) 0.00342(7) 0.01036(8)
Cl1 0.0330(7) 0.0416(7) 0.0442(8) 0.0096(6) 0.0080(6) 0.0160(6)
P1 0.0224(6) 0.0281(6) 0.0248(6) 0.0055(5) 0.0053(5) 0.0121(5)
P2 0.0255(6) 0.0235(6) 0.0264(6) 0.0023(5) 0.0054(5) 0.0098(5)
F1 0.0438(19) 0.075(2) 0.0423(19) 0.0240(17) 0.0198(15) 0.0407(19)
F2 0.0465(19) 0.0313(16) 0.0471(19) 0.0009(14) 0.0158(15) 0.0095(15)
F3 0.0402(19) 0.062(2) 0.054(2) 0.0154(18) 0.0019(16) 0.0259(18)
F4 0.087(3) 0.0383(19) 0.051(2) 0.0178(16) 0.030(2) 0.032(2)
N1 0.031(2) 0.033(2) 0.027(2) 0.0048(17) 0.0017(18) 0.0099(19)
N2 0.033(2) 0.043(3) 0.023(2) 0.0026(18) 0.0054(18) 0.011(2)
O1 0.047(2) 0.024(2) 0.066(3) 0.0092(18) 0.021(2) 0.0148(18)
O2 0.041(2) 0.052(2) 0.026(2) -0.0026(17) -0.0007(16) 0.0196(19)
O3 0.0248(19) 0.053(2) 0.058(3) 0.009(2) 0.0117(17) 0.0228(19)
C1 0.028(2) 0.028(2) 0.028(2) 0.0062(19) 0.006(2) 0.015(2)
C2 0.048(4) 0.054(4) 0.025(3) 0.003(2) -0.004(2) 0.019(3)
C3 0.052(4) 0.058(4) 0.023(3) 0.002(2) 0.004(2) 0.018(3)
C4 0.023(2) 0.036(3) 0.030(3) 0.002(2) 0.008(2) 0.013(2)
C5 0.023(2) 0.030(3) 0.034(3) 0.006(2) 0.008(2) 0.011(2)
C6 0.032(3) 0.028(2) 0.029(3) 0.007(2) 0.005(2) 0.010(2)
C7 0.028(3) 0.033(3) 0.030(3) 0.005(2) 0.005(2) 0.015(2)
C8 0.029(3) 0.045(3) 0.035(3) 0.013(2) 0.013(2) 0.020(2)
C9 0.038(3) 0.058(4) 0.049(3) 0.020(3) 0.014(3) 0.033(3)
C10 0.048(4) 0.066(4) 0.052(4) 0.032(3) 0.016(3) 0.038(3)
C11 0.044(3) 0.059(4) 0.042(3) 0.027(3) 0.019(3) 0.031(3)
C12 0.033(3) 0.037(3) 0.035(3) 0.011(2) 0.011(2) 0.018(2)
C13 0.030(3) 0.035(3) 0.027(2) 0.007(2) 0.006(2) 0.020(2)
C14 0.032(3) 0.039(3) 0.034(3) 0.002(2) 0.010(2) 0.020(2)
C15 0.059(4) 0.053(4) 0.038(3) -0.006(3) 0.005(3) 0.029(3)
C16 0.077(5) 0.076(5) 0.034(3) 0.005(3) 0.011(3) 0.049(4)
C17 0.069(4) 0.074(5) 0.038(3) 0.026(3) 0.030(3) 0.047(4)
C18 0.039(3) 0.044(3) 0.040(3) 0.012(2) 0.016(2) 0.026(3)
C19 0.028(3) 0.030(2) 0.025(2) 0.0024(19) 0.0052(19) 0.011(2)
C20 0.028(3) 0.030(2) 0.026(2) 0.0032(19) 0.005(2) 0.010(2)
C21 0.036(3) 0.029(3) 0.041(3) 0.004(2) 0.009(2) 0.007(2)
C22 0.034(3) 0.034(3) 0.053(4) -0.003(3) 0.006(3) 0.001(3)
C23 0.022(3) 0.054(4) 0.060(4) 0.004(3) 0.006(3) 0.007(3)
C24 0.027(3) 0.040(3) 0.048(3) 0.005(2) 0.005(2) 0.013(2)
C25 0.044(3) 0.025(2) 0.031(3) 0.007(2) 0.006(2) 0.019(2)
C26 0.048(3) 0.032(3) 0.041(3) 0.009(2) 0.001(3) 0.021(3)
C27 0.069(4) 0.039(3) 0.046(4) 0.002(3) -0.010(3) 0.029(3)
C28 0.103(6) 0.042(3) 0.029(3) 0.007(3) 0.010(3) 0.041(4)
C29 0.084(5) 0.049(4) 0.038(3) 0.017(3) 0.026(3) 0.038(4)
C30 0.054(4) 0.037(3) 0.036(3) 0.012(2) 0.015(3) 0.022(3)
C31 0.034(3) 0.030(3) 0.032(3) 0.003(2) 0.003(2) 0.017(2)
C32 0.049(3) 0.034(3) 0.033(3) 0.004(2) 0.007(2) 0.018(3)
C33 0.062(4) 0.033(3) 0.041(3) 0.002(2) 0.004(3) 0.027(3)
C34 0.056(4) 0.040(3) 0.047(3) -0.004(3) 0.005(3) 0.030(3)
C35 0.043(3) 0.043(3) 0.045(3) 0.000(3) 0.013(3) 0.023(3)
C36 0.033(3) 0.033(3) 0.035(3) 0.002(2) 0.005(2) 0.016(2)
O4 0.076(4) 0.068(4) 0.061(3) 0.007(3) -0.007(3) 0.018(3)
C37 0.081(7) 0.103(8) 0.099(8) 0.031(7) 0.014(6) -0.004(6)
C38 0.072(6) 0.075(6) 0.139(10) -0.006(6) -0.009(6) 0.036(5)
C39 0.133(10) 0.082(7) 0.080(7) -0.017(5) 0.008(6) 0.050(7)
C40 0.106(8) 0.088(7) 0.110(8) 0.020(6) 0.056(7) 0.027(6)

loop_
_atom_type_symbol
_atom_type_description
_atom_type_scat_dispersion_real
_atom_type_scat_dispersion_imag
_atom_type_scat_source
C C 0.0033 0.0016 'International Tables Vol C Tables 4.2.6.8 and 6.1.1.4'
H H 0.0000 0.0000 'International Tables Vol C Tables 4.2.6.8 and 6.1.1.4'
N N 0.0061 0.0033 'International Tables Vol C Tables 4.2.6.8 and 6.1.1.4'
O O 0.0106 0.0060 'International Tables Vol C Tables 4.2.6.8 and 6.1.1.4'
F F 0.0171 0.0103 'International Tables Vol C Tables 4.2.6.8 and 6.1.1.4'
P P 0.1023 0.0942 'International Tables Vol C Tables 4.2.6.8 and 6.1.1.4'
Cl Cl 0.1484 0.1585 'International Tables Vol C Tables 4.2.6.8 and 6.1.1.4'
Re Re -1.0185 7.2310 'International Tables Vol C Tables 4.2.6.8 and 6.1.1.4'

loop_
_geom_angle_atom_site_label_1
_geom_angle_atom_site_label_2
_geom_angle_atom_site_label_3
_geom_angle
C5 Re1 C4 87.7(2)
C5 Re1 C6 90.0(2)
C4 Re1 C6 93.1(2)
C5 Re1 C1 177.9(2)
C4 Re1 C1 90.45(19)
C6 Re1 C1 89.10(19)
C5 Re1 P2 91.53(15)
C4 Re1 P2 173.60(14)
C6 Re1 P2 93.21(15)
C1 Re1 P2 90.43(13)
C5 Re1 P1 90.50(15)
C4 Re1 P1 93.54(14)
C6 Re1 P1 173.31(14)
C1 Re1 P1 90.60(13)
P2 Re1 P1 80.11(5)
C13 P1 C7 104.4(2)
C13 P1 C19 104.4(2)
C7 P1 C19 105.8(2)
C13 P1 Re1 113.68(16)
C7 P1 Re1 119.40(17)
C19 P1 Re1 107.94(17)
C25 P2 C20 102.7(2)
C25 P2 C31 103.4(2)
C20 P2 C31 107.4(2)
C25 P2 Re1 113.38(16)
C20 P2 Re1 108.19(17)
C31 P2 Re1 120.27(18)
C1 N1 C2 113.5(4)
C1 N2 C3 113.4(5)
N2 C1 N1 107.3(4)
N2 C1 Re1 123.7(4)
N1 C1 Re1 128.9(4)
N1 C2 C3 100.8(4)
N2 C3 C2 103.1(5)
O1 C4 Re1 176.1(4)
O2 C5 Re1 178.5(5)
O3 C6 Re1 177.2(5)
C8 C7 C12 116.7(5)
C8 C7 P1 123.4(4)
C12 C7 P1 119.9(4)
F1 C8 C9 117.4(5)
F1 C8 C7 119.0(4)
C9 C8 C7 123.6(5)
C8 C9 C10 118.3(5)
C11 C10 C9 120.4(5)
C10 C11 C12 120.2(5)
C11 C12 C7 120.8(5)
C14 C13 C18 117.2(5)
C14 C13 P1 118.9(4)
C18 C13 P1 123.8(4)
F2 C14 C15 117.5(5)
F2 C14 C13 118.9(5)
C15 C14 C13 123.6(5)
C16 C15 C14 118.0(6)
C15 C16 C17 120.9(6)
C16 C17 C18 119.7(6)
C13 C18 C17 120.5(6)
C20 C19 C24 119.0(5)
C20 C19 P1 118.6(4)
C24 C19 P1 122.4(4)
C21 C20 C19 120.1(5)
C21 C20 P2 123.0(4)
C19 C20 P2 116.9(4)
C20 C21 C22 120.6(5)
C23 C22 C21 119.2(5)
C22 C23 C24 121.6(5)
C23 C24 C19 119.5(5)
C26 C25 C30 116.7(5)
C26 C25 P2 120.0(4)
C30 C25 P2 123.2(4)
F3 C26 C27 118.7(6)
F3 C26 C25 117.7(5)
C27 C26 C25 123.6(6)
C28 C27 C26 117.9(6)
C27 C28 C29 121.5(6)
C28 C29 C30 119.0(6)
C25 C30 C29 121.3(6)
C32 C31 C36 116.0(5)
C32 C31 P2 124.4(4)
C36 C31 P2 119.6(4)
F4 C32 C31 119.3(5)
F4 C32 C33 116.4(5)
C31 C32 C33 124.3(6)
C34 C33 C32 117.6(5)
C35 C34 C33 120.7(5)
C34 C35 C36 120.3(6)
C35 C36 C31 121.2(5)
C37 O4 C40 105.8(7)
O4 C37 C38 108.7(9)
C39 C38 C37 100.1(8)
C38 C39 C40 98.7(9)
O4 C40 C39 105.8(8)
C41 O5 C44 102.7(15)
O5 C41 C42 105.8(14)
C43 C42 C41 105.5(17)
C42 C43 C44 104.0(19)
O5 C44 C43 105.9(16)
C44A O5A C41A 102.5(11)
O5A C41A C42A 109.6(11)
C43A C42A C41A 104.7(12)
C42A C43A C44A 104.1(12)
O5A C44A C43A 107.7(10)
O6 C48 O6A 48.8(8)
O6 C48 C45 107.8(8)
O6A C48 C45 92.2(9)
C48 C45 C46 109.6(8)
C47A C46 C45 112.3(9)
C47A C46 C47 36.8(11)
C45 C46 C47 97.5(9)
O6 C47 C46 117.7(10)
O6A C47A C46 92.2(11)
C48 O6 C47 101.5(9)
C47A O6A C48 128.0(13)

loop_
_geom_bond_atom_site_label_1
_geom_bond_atom_site_label_2
_geom_bond_distance
Re1 C5 1.950(5)
Re1 C4 1.971(5)
Re1 C6 1.975(6)
Re1 C1 2.188(5)
Re1 P2 2.4204(16)
Re1 P1 2.4280(16)
P1 C13 1.831(5)
P1 C7 1.833(5)
P1 C19 1.839(5)
P2 C25 1.829(5)
P2 C20 1.835(5)
P2 C31 1.835(5)
F1 C8 1.362(6)
F2 C14 1.358(6)
F3 C26 1.360(7)
F4 C32 1.365(7)
N1 C1 1.343(6)
N1 C2 1.477(7)
N2 C1 1.328(6)
N2 C3 1.459(7)
O1 C4 1.141(6)
O2 C5 1.154(6)
O3 C6 1.132(6)
C2 C3 1.520(9)
C7 C8 1.392(7)
C7 C12 1.394(7)
C8 C9 1.367(7)
C9 C10 1.383(8)
C10 C11 1.379(8)
C11 C12 1.387(7)
C13 C14 1.379(7)
C13 C18 1.388(7)
C14 C15 1.376(8)
C15 C16 1.371(10)
C16 C17 1.380(10)
C17 C18 1.397(8)
C19 C20 1.405(7)
C19 C24 1.411(7)
C20 C21 1.389(7)
C21 C22 1.392(8)
C22 C23 1.380(9)
C23 C24 1.384(8)
C25 C26 1.383(8)
C25 C30 1.396(8)
C26 C27 1.381(8)
C27 C28 1.377(10)
C28 C29 1.378(10)
C29 C30 1.399(8)
C31 C32 1.384(7)
C31 C36 1.396(8)
C32 C33 1.386(8)
C33 C34 1.382(9)
C34 C35 1.369(8)
C35 C36 1.393(7)
O4 C37 1.396(11)
O4 C40 1.430(11)
C37 C38 1.511(15)
C38 C39 1.495(14)
C39 C40 1.497(14)
O5 C41 1.4499(12)
O5 C44 1.4499(12)
C41 C42 1.5002(12)
C42 C43 1.5000(11)
C43 C44 1.5001(12)
O5A C44A 1.4496(12)
O5A C41A 1.4499(12)
C41A C42A 1.5001(11)
C42A C43A 1.5001(11)
C43A C44A 1.5002(12)
C48 O6 1.4494(11)
C48 O6A 1.4508(11)
C48 C45 1.4994(11)
C45 C46 1.4999(13)
C46 C47A 1.4997(11)
C46 C47 1.5004(11)
C47 O6 1.4505(11)
C47A O6A 1.4501(12)
